data_7228303
loop_
_publ_author_name
'Mochida, Tomoyuki'
'Ishida, Mai'
'Tominaga, Takumi'
'Takahashi, Kazuyuki'
'Sakurai, Takahiro'
'Ohta, Hitoshi'

_publ_section_title
;
 Paramagnetic ionic plastic crystals containing the octamethylferrocenium
 cation: counteranion dependence of phase transitions and crystal
 structures
;
_journal_name_full 'Phys. Chem. Chem. Phys.'
_journal_paper_doi 10.1039/C7CP02746J
_journal_year 2017
_chemical_formula_sum 'C20 H26 Fe N3'
_chemical_formula_weight 364.29
_space_group_crystal_system monoclinic
_space_group_IT_number 7
_space_group_name_Hall 'P -2yac'
_space_group_name_H-M_alt 'P 1 n 1'
_symmetry_space_group_name_Hall 'P -2yac'
_symmetry_space_group_name_H-M 'P 1 n 1'
_atom_sites_solution_hydrogens geom
_audit_update_record
;
2017-03-07 deposited with the CCDC.
2017-05-23 downloaded from the CCDC.
;
_cell_angle_alpha 90
_cell_angle_beta 100.099(3)
_cell_angle_gamma 90
_cell_formula_units_Z 2
_cell_length_a 7.3025(18)
_cell_length_b 13.588(3)
_cell_length_c 9.390(2)
_cell_measurement_reflns_used 5036
_cell_measurement_temperature 100.(2)
_cell_measurement_theta_max 28.8169
_cell_measurement_theta_min 2.6648
_cell_volume 917.3(4)
_computing_cell_refinement 'SAINT V8.37A (Bruker AXS Inc., 2015)'
_computing_data_reduction 'SAINT V8.37A (Bruker AXS Inc., 2015)'
_computing_molecular_graphics 'shelXle (C.B. Huebschle, rev 786)'
_computing_structure_refinement 'SHELXL-2014/7 (Sheldrick, 2014)'
_computing_structure_solution 'XT, VERSION 2014/5'
_diffrn_ambient_temperature 100.(2)
_diffrn_detector_area_resol_mean 8.3333
_diffrn_measured_fraction_theta_full 0.992
_diffrn_measured_fraction_theta_max 0.992
_diffrn_measurement_device_type 'Bruker APEXII CCD area detector'
_diffrn_measurement_method 'phi an_diffrn_radiation_type'
_diffrn_radiation_monochromator 'Bruker Helios multilayer confocal mirror'
_diffrn_radiation_type MoK\a
_diffrn_radiation_wavelength 0.71073
_diffrn_reflns_av_R_equivalents 0.0185
_diffrn_reflns_av_unetI/netI 0.0267
_diffrn_reflns_limit_h_max 9
_diffrn_reflns_limit_h_min -4
_diffrn_reflns_limit_k_max 17
_diffrn_reflns_limit_k_min -14
_diffrn_reflns_limit_l_max 11
_diffrn_reflns_limit_l_min -12
_diffrn_reflns_number 5070
_diffrn_reflns_theta_full 27.10
_diffrn_reflns_theta_max 27.10
_diffrn_reflns_theta_min 1.50
_exptl_absorpt_coefficient_mu 0.827
_exptl_absorpt_correction_T_max 0.86
_exptl_absorpt_correction_T_min 0.76
_exptl_absorpt_correction_type multi-scan
_exptl_absorpt_process_details
;
SADABS-2016/2 - Bruker AXS area detector scaling and absorption correction
;
_exptl_crystal_colour green
_exptl_crystal_density_diffrn 1.319
_exptl_crystal_density_method 'not measured'
_exptl_crystal_description block
_exptl_crystal_F_000 386
_exptl_crystal_size_max 0.476
_exptl_crystal_size_mid 0.236
_exptl_crystal_size_min 0.185
_refine_diff_density_max 0.537
_refine_diff_density_min -0.162
_refine_ls_abs_structure_details
;

Refined as an inversion twin.
;
_refine_ls_abs_structure_Flack 0.276(13)
_refine_ls_extinction_method none
_refine_ls_goodness_of_fit_ref 1.073
_refine_ls_hydrogen_treatment constr
_refine_ls_matrix_type full
_refine_ls_number_parameters 226
_refine_ls_number_reflns 3051
_refine_ls_number_restraints 2
_refine_ls_restrained_S_all 1.072
_refine_ls_R_factor_all 0.0192
_refine_ls_R_factor_gt 0.0190
_refine_ls_shift/su_max 0.000
_refine_ls_shift/su_mean 0.000
_refine_ls_structure_factor_coef Fsqd
_refine_ls_weighting_details 'w=1/[\s^2^(Fo^2^)+(0.0279P)^2^+0.0937P] where P=(Fo^2^+2Fc^2^)/3'
_refine_ls_weighting_scheme calc
_refine_ls_wR_factor_gt 0.0496
_refine_ls_wR_factor_ref 0.0497
_reflns_number_gt 3024
_reflns_number_total 3051
_reflns_threshold_expression 'I > 2\s(I)'
_cod_data_source_file c7cp02746j2.cif
_cod_data_source_block OMFNCN2
_cod_depositor_comments
;
The following automatic conversions were performed:

'_exptl_absorpt_correction_type' value 'Multi-Scan' changed to
'multi-scan' according to
/home/data/users/saulius/crontab/automatic-downloads/rss-feeds/RSC/lib/dictionaries/cif_core.dic
dictionary named 'cif_core.dic' version 2.4.2 from 2011-04-26.

Automatic conversion script
Id: cif_fix_values 4973 2017-02-22 13:04:09Z antanas 
;
_cod_database_code 7228303

loop_
_space_group_symop_operation_xyz
'x, y, z'
'x+1/2, -y, z+1/2'

loop_
_atom_site_type_symbol
_atom_site_label
_atom_site_fract_x
_atom_site_fract_y
_atom_site_fract_z
_atom_site_U_iso_or_equiv
_atom_site_adp_type
_atom_site_calc_flag
_atom_site_refinement_flags_adp
_atom_site_refinement_flags_posn
_atom_site_occupancy
Fe Fe1 0.52783(3) 0.73463(2) 0.47729(3) 0.01242(7) Uani d . . 1
C C1 0.8099(4) 0.75770(15) 0.5476(3) 0.0165(5) Uani d . . 1
H H1 0.868 0.7616 0.6462 0.02 Uiso calc U R 1
C C8 0.7343(3) 0.83901(14) 0.4601(2) 0.0170(4) Uani d . . 1
C C6 0.6613(3) 0.80102(15) 0.3196(2) 0.0166(4) Uani d . . 1
N N1 0.5578(3) 0.23524(13) 0.4406(3) 0.0333(5) Uani d . . 1
N N2 0.4671(3) 0.40991(13) 0.4012(2) 0.0318(4) Uani d . . 1
C C13 0.3253(3) 0.79631(15) 0.5891(2) 0.0185(4) Uani d . . 1
C C4 0.6919(3) 0.69689(16) 0.3207(2) 0.0151(4) Uani d . . 1
C C2 0.7840(3) 0.66924(13) 0.4630(2) 0.0145(3) Uani d . . 1
C C10 0.3538(3) 0.63016(14) 0.5431(2) 0.0167(4) Uani d . . 1
H H10 0.3834 0.5622 0.5547 0.02 Uiso calc U R 1
C C11 0.3935(3) 0.70366(17) 0.6527(2) 0.0175(4) Uani d . . 1
C C17 0.2624(3) 0.67576(14) 0.4130(2) 0.0163(4) Uani d . . 1
C C5 0.6412(3) 0.62783(15) 0.1957(2) 0.0209(4) Uani d . . 1
H H5A 0.7399 0.6279 0.1372 0.031 Uiso calc U R 1
H H5B 0.5241 0.6492 0.1361 0.031 Uiso calc U R 1
H H5C 0.6263 0.5612 0.2321 0.031 Uiso calc U R 1
C C9 0.7390(3) 0.94485(14) 0.5073(2) 0.0237(4) Uani d . . 1
H H9A 0.8455 0.9779 0.4776 0.036 Uiso calc U R 1
H H9B 0.7509 0.948 0.6127 0.036 Uiso calc U R 1
H H9C 0.6237 0.9776 0.4622 0.036 Uiso calc U R 1
C C20 0.4316(3) 0.16415(15) 0.4193(2) 0.0238(4) Uani d . . 1
C C7 0.5718(3) 0.86033(15) 0.1911(2) 0.0229(4) Uani d . . 1
H H7A 0.5179 0.9204 0.2243 0.034 Uiso calc U R 1
H H7B 0.4735 0.8213 0.1325 0.034 Uiso calc U R 1
H H7C 0.6655 0.878 0.1326 0.034 Uiso calc U R 1
C C16 0.1571(3) 0.85357(15) 0.3329(2) 0.0218(4) Uani d . . 1
H H16A 0.1752 0.8342 0.2358 0.033 Uiso calc U R 1
H H16B 0.2148 0.9179 0.3572 0.033 Uiso calc U R 1
H H16C 0.0237 0.8576 0.3353 0.033 Uiso calc U R 1
N N3 0.3342(3) 0.09661(14) 0.4022(2) 0.0350(5) Uani d . . 1
C C3 0.8461(3) 0.56854(13) 0.5147(2) 0.0193(4) Uani d . . 1
H H3A 0.7508 0.5204 0.4751 0.029 Uiso calc U R 1
H H3B 0.8651 0.5667 0.6206 0.029 Uiso calc U R 1
H H3C 0.963 0.5525 0.4823 0.029 Uiso calc U R 1
C C18 0.1921(3) 0.62354(15) 0.2728(2) 0.0217(4) Uani d . . 1
H H18A 0.2587 0.5611 0.2705 0.033 Uiso calc U R 1
H H18B 0.2132 0.6649 0.1917 0.033 Uiso calc U R 1
H H18C 0.0587 0.6106 0.2649 0.033 Uiso calc U R 1
C C19 0.5001(3) 0.32708(15) 0.4176(2) 0.0229(4) Uani d . . 1
C C15 0.2454(3) 0.77835(16) 0.4409(3) 0.0164(5) Uani d . . 1
C C14 0.3332(3) 0.89281(15) 0.6671(2) 0.0250(4) Uani d . . 1
H H14A 0.3255 0.9467 0.597 0.037 Uiso calc U R 1
H H14B 0.4505 0.8976 0.7357 0.037 Uiso calc U R 1
H H14C 0.2287 0.8973 0.7196 0.037 Uiso calc U R 1
C C12 0.4814(3) 0.68685(16) 0.8076(2) 0.0235(4) Uani d . . 1
H H12A 0.384 0.6772 0.8659 0.035 Uiso calc U R 1
H H12B 0.5571 0.7442 0.8436 0.035 Uiso calc U R 1
H H12C 0.5606 0.6282 0.8143 0.035 Uiso calc U R 1

loop_
_atom_site_aniso_label
_atom_site_aniso_U_11
_atom_site_aniso_U_22
_atom_site_aniso_U_33
_atom_site_aniso_U_12
_atom_site_aniso_U_13
_atom_site_aniso_U_23
Fe1 0.01136(12) 0.01358(11) 0.01248(11) -0.00086(14) 0.00254(8) 0.00001(13)
C1 0.0133(11) 0.0210(10) 0.0146(11) -0.0021(7) 0.0004(8) -0.0014(7)
C8 0.0137(9) 0.0199(9) 0.0177(9) -0.0035(7) 0.0038(7) 0.0004(7)
C6 0.0128(10) 0.0208(9) 0.0173(10) -0.0016(7) 0.0059(8) 0.0008(7)
N1 0.0257(13) 0.0252(9) 0.0453(16) 0.0019(7) -0.0038(10) 0.0020(7)
N2 0.0359(11) 0.0249(9) 0.0305(10) -0.0048(8) -0.0057(9) -0.0009(7)
C13 0.0148(10) 0.0218(9) 0.0209(11) 0.0003(8) 0.0084(8) -0.0023(8)
C4 0.0119(9) 0.0213(10) 0.0126(9) -0.0016(7) 0.0039(7) -0.0014(7)
C2 0.0121(9) 0.0166(8) 0.0149(9) -0.0012(7) 0.0028(7) -0.0005(7)
C10 0.0161(9) 0.0175(8) 0.0177(9) -0.0036(7) 0.0057(7) 0.0020(7)
C11 0.0147(10) 0.0212(10) 0.0180(10) -0.0028(8) 0.0065(8) -0.0004(8)
C17 0.0099(9) 0.0200(9) 0.0195(9) -0.0019(7) 0.0038(7) 0.0017(7)
C5 0.0209(10) 0.0260(9) 0.0157(9) -0.0010(8) 0.0029(7) -0.0048(7)
C9 0.0233(10) 0.0176(9) 0.0310(10) -0.0038(8) 0.0067(8) -0.0017(8)
C20 0.0308(11) 0.0223(9) 0.0180(9) 0.0074(9) 0.0029(8) 0.0028(7)
C7 0.0225(10) 0.0250(9) 0.0217(10) 0.0013(8) 0.0053(8) 0.0087(8)
C16 0.0154(9) 0.0242(9) 0.0255(10) 0.0039(7) 0.0027(8) 0.0057(8)
N3 0.0424(12) 0.0219(9) 0.0399(11) 0.0015(8) 0.0049(10) 0.0046(8)
C3 0.0173(9) 0.0177(8) 0.0231(9) 0.0024(7) 0.0041(7) 0.0039(7)
C18 0.0164(9) 0.0268(10) 0.0209(9) -0.0035(7) 0.0007(8) -0.0044(7)
C19 0.0228(10) 0.0269(10) 0.0173(9) -0.0040(8) -0.0012(8) -0.0016(8)
C15 0.0098(10) 0.0201(10) 0.0198(11) 0.0003(8) 0.0039(8) 0.0021(8)
C14 0.0277(11) 0.0239(9) 0.0251(10) 0.0008(8) 0.0096(8) -0.0063(8)
C12 0.0233(11) 0.0307(11) 0.0167(9) -0.0002(8) 0.0045(8) 0.0028(7)

loop_
_atom_type_symbol
_atom_type_description
_atom_type_scat_dispersion_real
_atom_type_scat_dispersion_imag
_atom_type_scat_source
C C 0.0033 0.0016 'International Tables Vol C Tables 4.2.6.8 and 6.1.1.4'
H H 0.0000 0.0000 'International Tables Vol C Tables 4.2.6.8 and 6.1.1.4'
Fe Fe 0.3463 0.8444 'International Tables Vol C Tables 4.2.6.8 and 6.1.1.4'
N N 0.0061 0.0033 'International Tables Vol C Tables 4.2.6.8 and 6.1.1.4'

loop_
_geom_angle_atom_site_label_1
_geom_angle_atom_site_label_2
_geom_angle_atom_site_label_3
_geom_angle
C10 Fe1 C1 129.49(8)
C10 Fe1 C17 40.14(8)
C1 Fe1 C17 166.13(7)
C10 Fe1 C2 109.25(8)
C1 Fe1 C2 40.25(8)
C17 Fe1 C2 127.83(7)
C10 Fe1 C8 166.91(7)
C1 Fe1 C8 40.07(8)
C17 Fe1 C8 151.81(8)
C2 Fe1 C8 67.66(7)
C10 Fe1 C11 39.99(8)
C1 Fe1 C11 110.76(9)
C17 Fe1 C11 67.20(9)
C2 Fe1 C11 120.63(8)
C8 Fe1 C11 129.52(8)
C10 Fe1 C6 152.22(8)
C1 Fe1 C6 66.66(9)
C17 Fe1 C6 118.73(8)
C2 Fe1 C6 67.00(7)
C8 Fe1 C6 39.70(7)
C11 Fe1 C6 166.11(8)
C10 Fe1 C15 66.97(8)
C1 Fe1 C15 153.47(9)
C17 Fe1 C15 39.72(8)
C2 Fe1 C15 164.62(8)
C8 Fe1 C15 119.44(8)
C11 Fe1 C15 66.87(9)
C6 Fe1 C15 108.89(8)
C10 Fe1 C4 119.53(8)
C1 Fe1 C4 66.81(9)
C17 Fe1 C4 108.45(8)
C2 Fe1 C4 39.88(8)
C8 Fe1 C4 66.92(8)
C11 Fe1 C4 153.47(7)
C6 Fe1 C4 39.59(8)
C15 Fe1 C4 127.62(9)
C10 Fe1 C13 66.87(8)
C1 Fe1 C13 121.35(9)
C17 Fe1 C13 66.63(8)
C2 Fe1 C13 154.53(8)
C8 Fe1 C13 110.04(8)
C11 Fe1 C13 39.90(8)
C6 Fe1 C13 128.55(7)
C15 Fe1 C13 39.44(9)
C4 Fe1 C13 164.69(8)
C8 C1 C2 109.22(19)
C8 C1 Fe1 70.86(13)
C2 C1 Fe1 70.75(13)
C8 C1 H1 125.4
C2 C1 H1 125.4
Fe1 C1 H1 124.6
C1 C8 C6 107.17(17)
C1 C8 C9 125.71(18)
C6 C8 C9 127.07(18)
C1 C8 Fe1 69.07(13)
C6 C8 Fe1 70.73(11)
C9 C8 Fe1 127.14(14)
C8 C6 C4 108.55(16)
C8 C6 C7 125.94(18)
C4 C6 C7 125.50(17)
C8 C6 Fe1 69.57(11)
C4 C6 Fe1 70.35(11)
C7 C6 Fe1 127.06(14)
C19 N1 C20 118.0(2)
C15 C13 C11 107.79(19)
C15 C13 C14 126.7(2)
C11 C13 C14 125.5(2)
C15 C13 Fe1 69.76(13)
C11 C13 Fe1 69.02(11)
C14 C13 Fe1 127.96(15)
C6 C4 C2 108.16(17)
C6 C4 C5 126.66(18)
C2 C4 C5 125.17(19)
C6 C4 Fe1 70.06(11)
C2 C4 Fe1 69.33(11)
C5 C4 Fe1 127.17(15)
C1 C2 C4 106.90(17)
C1 C2 C3 125.71(18)
C4 C2 C3 127.38(18)
C1 C2 Fe1 69.00(13)
C4 C2 Fe1 70.80(11)
C3 C2 Fe1 126.16(13)
C17 C10 C11 108.61(17)
C17 C10 Fe1 70.52(10)
C11 C10 Fe1 71.20(12)
C17 C10 H10 125.7
C11 C10 H10 125.7
Fe1 C10 H10 124.2
C10 C11 C13 107.5(2)
C10 C11 C12 126.2(2)
C13 C11 C12 126.3(2)
C10 C11 Fe1 68.80(11)
C13 C11 Fe1 71.08(12)
C12 C11 Fe1 127.65(15)
C10 C17 C15 108.04(17)
C10 C17 C18 125.52(17)
C15 C17 C18 126.42(18)
C10 C17 Fe1 69.34(10)
C15 C17 Fe1 71.27(12)
C18 C17 Fe1 126.24(14)
C4 C5 H5A 109.5
C4 C5 H5B 109.5
H5A C5 H5B 109.5
C4 C5 H5C 109.5
H5A C5 H5C 109.5
H5B C5 H5C 109.5
C8 C9 H9A 109.5
C8 C9 H9B 109.5
H9A C9 H9B 109.5
C8 C9 H9C 109.5
H9A C9 H9C 109.5
H9B C9 H9C 109.5
N3 C20 N1 174.1(2)
C6 C7 H7A 109.5
C6 C7 H7B 109.5
H7A C7 H7B 109.5
C6 C7 H7C 109.5
H7A C7 H7C 109.5
H7B C7 H7C 109.5
C15 C16 H16A 109.5
C15 C16 H16B 109.5
H16A C16 H16B 109.5
C15 C16 H16C 109.5
H16A C16 H16C 109.5
H16B C16 H16C 109.5
C2 C3 H3A 109.5
C2 C3 H3B 109.5
H3A C3 H3B 109.5
C2 C3 H3C 109.5
H3A C3 H3C 109.5
H3B C3 H3C 109.5
C17 C18 H18A 109.5
C17 C18 H18B 109.5
H18A C18 H18B 109.5
C17 C18 H18C 109.5
H18A C18 H18C 109.5
H18B C18 H18C 109.5
N2 C19 N1 173.5(2)
C17 C15 C13 108.11(18)
C17 C15 C16 125.5(2)
C13 C15 C16 126.38(19)
C17 C15 Fe1 69.01(11)
C13 C15 Fe1 70.80(13)
C16 C15 Fe1 126.18(15)
C13 C14 H14A 109.5
C13 C14 H14B 109.5
H14A C14 H14B 109.5
C13 C14 H14C 109.5
H14A C14 H14C 109.5
H14B C14 H14C 109.5
C11 C12 H12A 109.5
C11 C12 H12B 109.5
H12A C12 H12B 109.5
C11 C12 H12C 109.5
H12A C12 H12C 109.5
H12B C12 H12C 109.5

loop_
_geom_bond_atom_site_label_1
_geom_bond_atom_site_label_2
_geom_bond_distance
Fe1 C10 2.0703(18)
Fe1 C1 2.073(3)
Fe1 C17 2.086(2)
Fe1 C2 2.0966(19)
Fe1 C8 2.0970(19)
Fe1 C11 2.102(2)
Fe1 C6 2.112(2)
Fe1 C15 2.116(2)
Fe1 C4 2.116(2)
Fe1 C13 2.130(2)
C1 C8 1.429(3)
C1 C2 1.435(3)
C1 H1 0.95
C8 C6 1.429(3)
C8 C9 1.503(3)
C6 C4 1.432(3)
C6 C7 1.503(3)
N1 C19 1.323(3)
N1 C20 1.326(3)
N2 C19 1.156(3)
C13 C15 1.433(3)
C13 C11 1.444(3)
C13 C14 1.498(3)
C4 C2 1.437(3)
C4 C5 1.497(3)
C2 C3 1.495(2)
C10 C17 1.427(3)
C10 C11 1.427(3)
C10 H10 0.95
C11 C12 1.500(3)
C17 C15 1.428(3)
C17 C18 1.505(3)
C5 H5A 0.98
C5 H5B 0.98
C5 H5C 0.98
C9 H9A 0.98
C9 H9B 0.98
C9 H9C 0.98
C20 N3 1.155(3)
C7 H7A 0.98
C7 H7B 0.98
C7 H7C 0.98
C16 C15 1.503(3)
C16 H16A 0.98
C16 H16B 0.98
C16 H16C 0.98
C3 H3A 0.98
C3 H3B 0.98
C3 H3C 0.98
C18 H18A 0.98
C18 H18B 0.98
C18 H18C 0.98
C14 H14A 0.98
C14 H14B 0.98
C14 H14C 0.98
C12 H12A 0.98
C12 H12B 0.98
C12 H12C 0.98
